data_1549367
loop_
_publ_author_name
'Wang, Zikuan'
'Yao, Zhengmin'
'Lyu, Zeyu'
'Xiong, Qinsi'
'Wang, Bingwu'
'Fu, Xuefeng'

_publ_section_title
;
 Thermodynamic and reactivity studies of a tin corrole-cobalt porphyrin
 heterobimetallic complex.
;
_journal_issue 22
_journal_name_full 'Chemical science'
_journal_page_first 4999
_journal_page_last 5007
_journal_paper_doi 10.1039/c8sc01269e
_journal_volume 9
_journal_year 2018
_chemical_formula_sum 'C54 H42 Co N4 O4'
_chemical_formula_weight 869.84
_chemical_name_systematic (TAP)Co
_space_group_crystal_system monoclinic
_space_group_IT_number 14
_space_group_name_Hall '-P 2ybc'
_space_group_name_H-M_alt 'P 1 21/c 1'
_symmetry_space_group_name_Hall '-P 2ybc'
_symmetry_space_group_name_H-M 'P 1 21/c 1'
_atom_sites_solution_hydrogens geom
_audit_creation_method SHELXL-2016/6
_audit_update_record
;
2017-03-29 deposited with the CCDC.
2018-05-01 downloaded from the CCDC.
;
_cell_angle_alpha 90
_cell_angle_beta 99.257(3)
_cell_angle_gamma 90
_cell_formula_units_Z 2
_cell_length_a 14.361(3)
_cell_length_b 9.5170(19)
_cell_length_c 15.449(3)
_cell_measurement_reflns_used 6893
_cell_measurement_temperature 173(2)
_cell_measurement_theta_max 27.4798
_cell_measurement_theta_min 1.3355
_cell_volume 2084.0(7)
_computing_cell_refinement 'CrystalClear (Rigaku Inc., 2007)'
_computing_data_collection 'CrystalClear (Rigaku Inc., 2007)'
_computing_data_reduction 'CrystalClear (Rigaku Inc., 2007)'
_computing_structure_refinement 'SHELXL-2016/6 (Sheldrick, 2016)'
_computing_structure_solution 'SHELXT 2014/4 (Sheldrick, 2014)'
_diffrn_ambient_temperature 173(2)
_diffrn_measured_fraction_theta_full 0.998
_diffrn_measured_fraction_theta_max 0.995
_diffrn_measurement_details
;
scan:
    Number of images: 360
               Slice: -110.0000 - 70.0000
         Image width: 0.5000
            Exp time: 7.0000
       Rotation axis: Omega
               Omega: 0.0000
                 Chi: 45.0000
                 Phi: 0.0000
                 XTD: 45.0321
              2theta: -20.1451
scan:
    Number of images: 332
               Slice: -110.0000 - 56.0000
         Image width: 0.5000
            Exp time: 7.0000
       Rotation axis: Omega
               Omega: 0.0000
                 Chi: 45.0000
                 Phi: 270.0000
                 XTD: 45.0321
              2theta: -20.1451
;
_diffrn_measurement_device
;
Saturn724+ (2x2 bin mode)
;
_diffrn_measurement_device_details
;
AFC10: Fixed Chi 2 circle
;
_diffrn_measurement_device_type 'MM007-HF CCD(Saturn 724+)'
_diffrn_measurement_method '\w scans at fixed \c = 45\%'
_diffrn_radiation_type MoK\a
_diffrn_radiation_wavelength 0.71073
_diffrn_reflns_av_R_equivalents 0.0365
_diffrn_reflns_av_unetI/netI 0.0308
_diffrn_reflns_Laue_measured_fraction_full 0.998
_diffrn_reflns_Laue_measured_fraction_max 0.995
_diffrn_reflns_limit_h_max 17
_diffrn_reflns_limit_h_min -18
_diffrn_reflns_limit_k_max 11
_diffrn_reflns_limit_k_min -12
_diffrn_reflns_limit_l_max 19
_diffrn_reflns_limit_l_min -20
_diffrn_reflns_number 15827
_diffrn_reflns_point_group_measured_fraction_full 0.998
_diffrn_reflns_point_group_measured_fraction_max 0.995
_diffrn_reflns_theta_full 25.242
_diffrn_reflns_theta_max 27.497
_diffrn_reflns_theta_min 2.523
_diffrn_source 'Rotating Anode'
_exptl_absorpt_coefficient_mu 0.467
_exptl_absorpt_correction_T_max 1.0000
_exptl_absorpt_correction_T_min 0.7749
_exptl_absorpt_correction_type multi-scan
_exptl_absorpt_process_details 'CrystalClear (Rigaku Inc., 2007)'
_exptl_crystal_colour red
_exptl_crystal_density_diffrn 1.386
_exptl_crystal_density_method 'not measured'
_exptl_crystal_description plate
_exptl_crystal_F_000 906
_exptl_crystal_size_max 0.28
_exptl_crystal_size_mid 0.2
_exptl_crystal_size_min 0.05
_refine_diff_density_max 0.384
_refine_diff_density_min -0.246
_refine_diff_density_rms 0.053
_refine_ls_extinction_method none
_refine_ls_goodness_of_fit_ref 1.128
_refine_ls_hydrogen_treatment constr
_refine_ls_matrix_type full
_refine_ls_number_parameters 288
_refine_ls_number_reflns 4765
_refine_ls_number_restraints 0
_refine_ls_restrained_S_all 1.128
_refine_ls_R_factor_all 0.0493
_refine_ls_R_factor_gt 0.0459
_refine_ls_shift/su_max 0.000
_refine_ls_shift/su_mean 0.000
_refine_ls_structure_factor_coef Fsqd
_refine_ls_weighting_details 'w=1/[\s^2^(Fo^2^)+(0.0401P)^2^+1.2938P] where P=(Fo^2^+2Fc^2^)/3'
_refine_ls_weighting_scheme calc
_refine_ls_wR_factor_gt 0.1042
_refine_ls_wR_factor_ref 0.1062
_reflns_Friedel_coverage 0.000
_reflns_number_gt 4499
_reflns_number_total 4765
_reflns_threshold_expression 'I > 2\s(I)'
_cod_data_source_file c8sc01269e2.cif
_cod_data_source_block TAPCo
_cod_depositor_comments 'Adding full bibliography for 1549367--1549371.cif.'
_cod_original_cell_volume 2084.0(8)
_cod_database_code 1549367
_shelx_shelxl_version_number 2016/6
_shelx_space_group_comment
;
The symmetry employed for this shelxl refinement is uniquely defined
by the following loop, which should always be used as a source of
symmetry information in preference to the above space-group names.
They are only intended as comments.
;

loop_
_space_group_symop_operation_xyz
'x, y, z'
'-x, y+1/2, -z+1/2'
'-x, -y, -z'
'x, -y-1/2, z-1/2'

loop_
_atom_site_label
_atom_site_type_symbol
_atom_site_fract_x
_atom_site_fract_y
_atom_site_fract_z
_atom_site_U_iso_or_equiv
_atom_site_adp_type
_atom_site_occupancy
_atom_site_site_symmetry_order
_atom_site_calc_flag
_atom_site_refinement_flags_posn
_atom_site_refinement_flags_adp
_atom_site_refinement_flags_occupancy
Co1 Co 0.500000 0.500000 0.500000 0.02018(10) Uani 1 2 d S . P
O1 O -0.11882(12) 0.3394(3) 0.30065(13) 0.0682(6) Uani 1 1 d . . .
O2 O 0.33686(11) 0.56411(14) 1.04205(8) 0.0336(3) Uani 1 1 d . . .
N1 N 0.42618(11) 0.45578(15) 0.38423(9) 0.0223(3) Uani 1 1 d . . .
N2 N 0.38871(10) 0.46240(16) 0.55538(9) 0.0228(3) Uani 1 1 d . . .
C1 C 0.33088(13) 0.42706(19) 0.36435(11) 0.0242(4) Uani 1 1 d . . .
C2 C 0.26986(13) 0.4108(2) 0.42498(11) 0.0261(4) Uani 1 1 d . . .
C3 C 0.29964(13) 0.4230(2) 0.51491(11) 0.0254(4) Uani 1 1 d . . .
C4 C 0.23862(14) 0.4013(2) 0.57858(12) 0.0313(4) Uani 1 1 d . . .
H4 H 0.174993 0.370135 0.567185 0.038 Uiso 1 1 calc R U .
C5 C 0.28815(14) 0.4334(2) 0.65717(12) 0.0301(4) Uani 1 1 d . . .
H5 H 0.265701 0.431159 0.711735 0.036 Uiso 1 1 calc R U .
C6 C 0.38114(13) 0.47158(19) 0.64369(11) 0.0244(4) Uani 1 1 d . . .
C7 C 0.45165(13) 0.51535(18) 0.71013(11) 0.0234(4) Uani 1 1 d . . .
C8 C 0.54244(13) 0.54532(18) 0.69617(11) 0.0227(4) Uani 1 1 d . . .
C9 C 0.61832(13) 0.57480(19) 0.76556(11) 0.0264(4) Uani 1 1 d . . .
H9 H 0.614209 0.582956 0.826114 0.032 Uiso 1 1 calc R U .
C10 C 0.69701(13) 0.5889(2) 0.72884(11) 0.0277(4) Uani 1 1 d . . .
H10 H 0.759041 0.606092 0.758847 0.033 Uiso 1 1 calc R U .
C11 C 0.16802(13) 0.3844(2) 0.39291(12) 0.0311(4) Uani 1 1 d . . .
C12 C 0.13614(15) 0.2649(3) 0.34719(14) 0.0382(5) Uani 1 1 d . . .
H12 H 0.180246 0.194886 0.337019 0.046 Uiso 1 1 calc R U .
C13 C 0.04038(16) 0.2444(3) 0.31543(14) 0.0436(5) Uani 1 1 d . . .
H13 H 0.019459 0.161412 0.284078 0.052 Uiso 1 1 calc R U .
C14 C -0.02327(15) 0.3466(3) 0.33030(15) 0.0465(6) Uani 1 1 d . . .
C15 C 0.00655(17) 0.4653(3) 0.37782(16) 0.0497(6) Uani 1 1 d . . .
H15 H -0.037986 0.534000 0.389068 0.060 Uiso 1 1 calc R U .
C16 C 0.10106(15) 0.4841(3) 0.40898(14) 0.0396(5) Uani 1 1 d . . .
H16 H 0.121191 0.566058 0.441886 0.048 Uiso 1 1 calc R U .
C17 C -0.15308(19) 0.2226(4) 0.2502(2) 0.0717(9) Uani 1 1 d . . .
H17A H -0.126194 0.221641 0.195816 0.108 Uiso 1 1 calc R U .
H17B H -0.222004 0.228138 0.236148 0.108 Uiso 1 1 calc R U .
H17C H -0.135046 0.136446 0.283429 0.108 Uiso 1 1 calc R U .
C18 C 0.42763(13) 0.53155(19) 0.80049(11) 0.0235(4) Uani 1 1 d . . .
C19 C 0.41505(14) 0.4148(2) 0.85144(12) 0.0286(4) Uani 1 1 d . . .
H19 H 0.426365 0.323584 0.830408 0.034 Uiso 1 1 calc R U .
C20 C 0.38632(14) 0.4292(2) 0.93226(12) 0.0296(4) Uani 1 1 d . . .
H20 H 0.378617 0.348370 0.966482 0.036 Uiso 1 1 calc R U .
C21 C 0.36875(13) 0.5619(2) 0.96330(11) 0.0251(4) Uani 1 1 d . . .
C22 C 0.38367(14) 0.6797(2) 0.91495(12) 0.0288(4) Uani 1 1 d . . .
H22 H 0.373819 0.770845 0.936813 0.035 Uiso 1 1 calc R U .
C23 C 0.41327(14) 0.6637(2) 0.83393(11) 0.0283(4) Uani 1 1 d . . .
H23 H 0.423802 0.744769 0.800972 0.034 Uiso 1 1 calc R U .
C24 C 0.3284(2) 0.6981(2) 1.08102(14) 0.0478(6) Uani 1 1 d . . .
H24A H 0.279783 0.753151 1.043997 0.072 Uiso 1 1 calc R U .
H24B H 0.388910 0.747602 1.086668 0.072 Uiso 1 1 calc R U .
H24C H 0.310656 0.685802 1.139203 0.072 Uiso 1 1 calc R U .
C25 C 0.9273(3) 1.0604(4) 0.5330(3) 0.0885(11) Uani 1 1 d . . .
H H 0.877139 1.102979 0.556703 0.106 Uiso 1 1 calc R U .
C26 C 0.9079(3) 0.9665(4) 0.4666(3) 0.0805(10) Uani 1 1 d . . .
HA H 0.844395 0.943579 0.443333 0.097 Uiso 1 1 calc R U .
C27 C 0.9802(3) 0.9055(4) 0.4337(3) 0.0907(11) Uani 1 1 d . . .
HB H 0.967195 0.838977 0.387435 0.109 Uiso 1 1 calc R U .

loop_
_atom_site_aniso_label
_atom_site_aniso_U_11
_atom_site_aniso_U_22
_atom_site_aniso_U_33
_atom_site_aniso_U_23
_atom_site_aniso_U_13
_atom_site_aniso_U_12
Co1 0.02468(18) 0.02039(18) 0.01624(16) -0.00069(12) 0.00556(12) -0.00017(13)
O1 0.0292(9) 0.1065(17) 0.0669(12) -0.0204(12) 0.0018(8) -0.0004(10)
O2 0.0541(9) 0.0289(7) 0.0214(6) -0.0022(5) 0.0170(6) -0.0044(6)
N1 0.0279(8) 0.0209(7) 0.0188(7) -0.0008(6) 0.0062(6) 0.0006(6)
N2 0.0267(8) 0.0230(7) 0.0193(7) -0.0009(6) 0.0053(6) 0.0001(6)
C1 0.0267(9) 0.0248(9) 0.0208(8) -0.0013(7) 0.0035(7) 0.0020(7)
C2 0.0271(9) 0.0284(9) 0.0231(8) -0.0030(7) 0.0045(7) 0.0015(7)
C3 0.0276(9) 0.0268(9) 0.0227(8) -0.0017(7) 0.0069(7) -0.0004(7)
C4 0.0271(9) 0.0410(11) 0.0270(9) -0.0014(8) 0.0082(7) -0.0035(8)
C5 0.0315(10) 0.0375(11) 0.0232(9) 0.0007(8) 0.0103(7) -0.0018(8)
C6 0.0307(9) 0.0239(9) 0.0202(8) -0.0005(7) 0.0089(7) 0.0001(7)
C7 0.0332(9) 0.0196(8) 0.0185(8) 0.0016(6) 0.0076(7) -0.0001(7)
C8 0.0311(9) 0.0191(8) 0.0182(8) 0.0010(6) 0.0055(7) 0.0016(7)
C9 0.0344(10) 0.0272(9) 0.0174(8) 0.0010(7) 0.0038(7) 0.0008(8)
C10 0.0292(9) 0.0320(10) 0.0212(8) 0.0002(7) 0.0023(7) 0.0011(8)
C11 0.0273(9) 0.0444(12) 0.0217(8) -0.0005(8) 0.0042(7) -0.0013(8)
C12 0.0336(11) 0.0466(13) 0.0344(11) -0.0042(9) 0.0059(8) -0.0030(9)
C13 0.0392(12) 0.0541(14) 0.0369(11) -0.0088(10) 0.0045(9) -0.0099(11)
C14 0.0278(11) 0.0733(17) 0.0386(12) -0.0030(11) 0.0062(9) -0.0022(11)
C15 0.0333(12) 0.0686(17) 0.0478(13) -0.0090(12) 0.0090(10) 0.0097(11)
C16 0.0322(10) 0.0504(13) 0.0368(11) -0.0074(10) 0.0070(8) 0.0039(10)
C17 0.0393(14) 0.109(3) 0.0629(18) -0.0114(18) -0.0021(12) -0.0263(16)
C18 0.0270(9) 0.0251(9) 0.0191(8) 0.0003(7) 0.0057(6) -0.0022(7)
C19 0.0416(11) 0.0224(9) 0.0237(9) -0.0003(7) 0.0106(8) -0.0006(8)
C20 0.0442(11) 0.0244(9) 0.0218(8) 0.0024(7) 0.0099(8) -0.0038(8)
C21 0.0301(9) 0.0287(9) 0.0173(8) -0.0012(7) 0.0062(7) -0.0035(8)
C22 0.0428(11) 0.0227(9) 0.0224(8) -0.0016(7) 0.0097(8) -0.0025(8)
C23 0.0406(11) 0.0237(9) 0.0217(8) 0.0031(7) 0.0087(7) -0.0034(8)
C24 0.0856(18) 0.0345(12) 0.0290(10) -0.0040(9) 0.0262(11) 0.0059(12)
C25 0.090(3) 0.083(3) 0.098(3) 0.002(2) 0.028(2) 0.012(2)
C26 0.081(2) 0.075(2) 0.084(2) 0.011(2) 0.0071(19) -0.0016(19)
C27 0.119(3) 0.074(2) 0.078(2) -0.0065(19) 0.012(2) -0.004(2)

loop_
_atom_type_symbol
_atom_type_description
_atom_type_scat_dispersion_real
_atom_type_scat_dispersion_imag
_atom_type_scat_source
C C 0.0033 0.0016 'International Tables Vol C Tables 4.2.6.8 and 6.1.1.4'
H H 0.0000 0.0000 'International Tables Vol C Tables 4.2.6.8 and 6.1.1.4'
Co Co 0.3494 0.9721 'International Tables Vol C Tables 4.2.6.8 and 6.1.1.4'
N N 0.0061 0.0033 'International Tables Vol C Tables 4.2.6.8 and 6.1.1.4'
O O 0.0106 0.0060 'International Tables Vol C Tables 4.2.6.8 and 6.1.1.4'

loop_
_geom_angle_atom_site_label_1
_geom_angle_atom_site_label_2
_geom_angle_atom_site_label_3
_geom_angle
_geom_angle_site_symmetry_1
_geom_angle_site_symmetry_3
N2 Co1 N2 180.0 . 3_666
N2 Co1 N1 90.01(6) . 3_666
N2 Co1 N1 89.99(6) 3_666 3_666
N2 Co1 N1 89.99(6) . .
N2 Co1 N1 90.01(6) 3_666 .
N1 Co1 N1 180.0 3_666 .
C14 O1 C17 117.9(2) . .
C21 O2 C24 116.99(15) . .
C1 N1 C8 104.62(14) . 3_666
C1 N1 Co1 127.80(11) . .
C8 N1 Co1 127.49(12) 3_666 .
C3 N2 C6 104.39(14) . .
C3 N2 Co1 127.68(12) . .
C6 N2 Co1 127.92(12) . .
N1 C1 C2 125.57(16) . .
N1 C1 C10 110.47(15) . 3_666
C2 C1 C10 123.93(17) . 3_666
C1 C2 C3 122.52(17) . .
C1 C2 C11 119.12(16) . .
C3 C2 C11 118.32(16) . .
N2 C3 C2 126.01(16) . .
N2 C3 C4 110.60(15) . .
C2 C3 C4 123.34(17) . .
C5 C4 C3 107.16(17) . .
C4 C5 C6 107.32(16) . .
C7 C6 N2 125.70(16) . .
C7 C6 C5 123.83(16) . .
N2 C6 C5 110.45(16) . .
C6 C7 C8 122.75(16) . .
C6 C7 C18 118.09(16) . .
C8 C7 C18 119.16(16) . .
C7 C8 N1 125.96(16) . 3_666
C7 C8 C9 123.19(16) . .
N1 C8 C9 110.78(16) 3_666 .
C10 C9 C8 107.05(16) . .
C9 C10 C1 107.03(16) . 3_666
C12 C11 C16 117.97(19) . .
C12 C11 C2 122.53(19) . .
C16 C11 C2 119.50(19) . .
C11 C12 C13 121.5(2) . .
C14 C13 C12 119.0(2) . .
O1 C14 C15 115.2(2) . .
O1 C14 C13 124.1(2) . .
C15 C14 C13 120.6(2) . .
C16 C15 C14 119.8(2) . .
C15 C16 C11 121.0(2) . .
C23 C18 C19 118.22(16) . .
C23 C18 C7 120.68(16) . .
C19 C18 C7 121.03(16) . .
C20 C19 C18 121.10(17) . .
C19 C20 C21 119.95(17) . .
O2 C21 C22 124.84(17) . .
O2 C21 C20 115.28(16) . .
C22 C21 C20 119.88(16) . .
C21 C22 C23 119.53(17) . .
C18 C23 C22 121.23(17) . .
C26 C25 C27 120.3(4) . 3_776
C25 C26 C27 119.3(4) . .
C26 C27 C25 120.4(4) . 3_776

loop_
_geom_bond_atom_site_label_1
_geom_bond_atom_site_label_2
_geom_bond_distance
_geom_bond_site_symmetry_2
Co1 N2 1.9633(15) .
Co1 N2 1.9633(15) 3_666
Co1 N1 1.9723(15) 3_666
Co1 N1 1.9723(15) .
O1 C14 1.377(3) .
O1 C17 1.400(4) .
O2 C21 1.367(2) .
O2 C24 1.424(2) .
N1 C1 1.381(2) .
N1 C8 1.388(2) 3_666
N2 C3 1.382(2) .
N2 C6 1.389(2) .
C1 C2 1.390(2) .
C1 C10 1.439(2) 3_666
C2 C3 1.391(2) .
C2 C11 1.488(3) .
C3 C4 1.434(2) .
C4 C5 1.340(3) .
C5 C6 1.431(3) .
C6 C7 1.385(3) .
C7 C8 1.385(3) .
C7 C18 1.499(2) .
C8 C9 1.428(2) .
C9 C10 1.350(3) .
C11 C12 1.377(3) .
C11 C16 1.401(3) .
C12 C13 1.397(3) .
C13 C14 1.379(3) .
C14 C15 1.377(4) .
C15 C16 1.377(3) .
C18 C23 1.387(3) .
C18 C19 1.390(3) .
C19 C20 1.383(2) .
C20 C21 1.388(3) .
C21 C22 1.383(3) .
C22 C23 1.393(2) .
C25 C26 1.355(6) .
C25 C27 1.385(6) 3_776
C26 C27 1.358(5) .
